data_7133727
loop_
_publ_author_name
'He, Jiang'
'Wang, Songmeng'
'Song, Xiu-Fang'
'Chang, Xiaoyong'
'Zou, Chao'
'Lu, Wei'
'Li, Kai'

_publ_section_title
;
 Tetradentate carbene-anilido boron complexes: highly fluorescent dyes
 with larger Stokes shifts than BODIPY analogues.
;
_journal_issue 81
_journal_name_full 'Chemical communications (Cambridge, England)'
_journal_page_first 11524
_journal_page_last 11527
_journal_paper_doi 10.1039/d4cc03944k
_journal_volume 60
_journal_year 2024
_chemical_formula_moiety 'C28 H30 B F2 N3'
_chemical_formula_sum 'C28 H30 B F2 N3'
_chemical_formula_weight 457.36
_space_group_crystal_system monoclinic
_space_group_IT_number 14
_space_group_name_Hall '-P 2ybc'
_space_group_name_H-M_alt 'P 1 21/c 1'
_atom_sites_solution_hydrogens geom
_atom_sites_solution_primary dual
_audit_creation_date 2023-08-29
_audit_creation_method
;
Olex2 1.5
(compiled 2023.03.06 svn.rbb2c1857 for OlexSys, GUI svn.r6748)
;
_audit_update_record
;
2024-07-23 deposited with the CCDC.	2024-09-13 downloaded from the CCDC.
;
_cell_angle_alpha 90
_cell_angle_beta 108.416(2)
_cell_angle_gamma 90
_cell_formula_units_Z 4
_cell_length_a 13.6165(5)
_cell_length_b 14.8008(5)
_cell_length_c 12.2884(4)
_cell_measurement_reflns_used 6957
_cell_measurement_temperature 100.0(2)
_cell_measurement_theta_max 63.25
_cell_measurement_theta_min 3.95
_cell_volume 2349.71(14)
_computing_cell_refinement 'SAINT V8.40B (?, 2016)'
_computing_data_collection 'Apex3 (Bruker 2018)'
_computing_data_reduction 'SAINT V8.40B (?, 2016)'
_computing_molecular_graphics 'Olex2 1.5 (Dolomanov et al., 2009)'
_computing_publication_material 'Olex2 1.5 (Dolomanov et al., 2009)'
_computing_structure_refinement 'SHELXL 2019/2 (Sheldrick, 2015)'
_computing_structure_solution 'ShelXT 2014'
_diffrn_ambient_temperature 100.0(2)
_diffrn_detector 'Bruker PHOTON III area detector'
_diffrn_detector_area_resol_mean 7.9
_diffrn_detector_type 'CMOS area detector'
_diffrn_measured_fraction_theta_full 0.999
_diffrn_measured_fraction_theta_max 0.996
_diffrn_measurement_device 'three-circle diffractometer'
_diffrn_measurement_device_type 'Bruker D8 VENTURE'
_diffrn_measurement_method '\w and \f scans'
_diffrn_radiation_monochromator 'mirror optics'
_diffrn_radiation_probe x-ray
_diffrn_radiation_type GaK\a
_diffrn_radiation_wavelength 1.34138
_diffrn_reflns_av_R_equivalents 0.0373
_diffrn_reflns_av_unetI/netI 0.0199
_diffrn_reflns_Laue_measured_fraction_full 0.999
_diffrn_reflns_Laue_measured_fraction_max 0.996
_diffrn_reflns_limit_h_max 18
_diffrn_reflns_limit_h_min -18
_diffrn_reflns_limit_k_max 19
_diffrn_reflns_limit_k_min -19
_diffrn_reflns_limit_l_max 16
_diffrn_reflns_limit_l_min -16
_diffrn_reflns_number 49353
_diffrn_reflns_point_group_measured_fraction_full 0.999
_diffrn_reflns_point_group_measured_fraction_max 0.996
_diffrn_reflns_theta_full 53.594
_diffrn_reflns_theta_max 63.417
_diffrn_reflns_theta_min 3.951
_diffrn_source 'microfocus Metaljet'
_diffrn_source_current 3.57
_diffrn_source_power 0.24947159999999996
_diffrn_source_type 'Incoatec Metaljet'
_diffrn_source_voltage 69.88
_diffrn_standards_number 0
_exptl_absorpt_coefficient_mu 0.444
_exptl_absorpt_correction_T_max 0.7523
_exptl_absorpt_correction_T_min 0.6823
_exptl_absorpt_correction_type multi-scan
_exptl_absorpt_process_details
;
SADABS-2016/2 (Bruker,2016/2) was used for absorption correction.
wR2(int) was 0.0843 before and 0.0513 after correction.
The Ratio of minimum to maximum transmission is 0.9070.
The \l/2 correction factor is Not present.
;
_exptl_crystal_colour colourless
_exptl_crystal_colour_primary colourless
_exptl_crystal_density_diffrn 1.293
_exptl_crystal_description block
_exptl_crystal_F_000 968
_exptl_crystal_size_max 0.26
_exptl_crystal_size_mid 0.18
_exptl_crystal_size_min 0.16
_refine_diff_density_max 0.359
_refine_diff_density_min -0.215
_refine_diff_density_rms 0.043
_refine_ls_extinction_method none
_refine_ls_goodness_of_fit_ref 1.047
_refine_ls_hydrogen_treatment constr
_refine_ls_matrix_type full
_refine_ls_number_parameters 314
_refine_ls_number_reflns 5822
_refine_ls_number_restraints 0
_refine_ls_restrained_S_all 1.047
_refine_ls_R_factor_all 0.0400
_refine_ls_R_factor_gt 0.0364
_refine_ls_shift/su_max 0.001
_refine_ls_shift/su_mean 0.000
_refine_ls_structure_factor_coef Fsqd
_refine_ls_weighting_details 'w=1/[\s^2^(Fo^2^)+(0.0533P)^2^+0.7631P] where P=(Fo^2^+2Fc^2^)/3'
_refine_ls_weighting_scheme calc
_refine_ls_wR_factor_gt 0.0987
_refine_ls_wR_factor_ref 0.1016
_reflns_Friedel_coverage 0.000
_reflns_number_gt 5283
_reflns_number_total 5822
_reflns_threshold_expression 'I > 2\s(I)'
_cod_data_source_file d4cc03944k2.cif
_cod_data_source_block cxy5370_0ma
_cod_depositor_comments 'Adding full bibliography for 7133725--7133728.cif.'
_cod_database_code 7133727
_shelx_shelxl_version_number 2019/2
_shelx_space_group_comment
;
The symmetry employed for this shelxl refinement is uniquely defined
by the following loop, which should always be used as a source of
symmetry information in preference to the above space-group names.
They are only intended as comments.
;
_shelx_estimated_absorpt_t_max 0.932
_shelx_estimated_absorpt_t_min 0.893
_olex2_refinement_description
;
1. Fixed Uiso
 At 1.2 times of:
  All C(H) groups
 At 1.5 times of:
  All C(H,H,H) groups
2.a Aromatic/amide H refined with riding coordinates:
 C4(H4), C11(H11), C12(H12), C14(H14), C20(H20), C21(H21), C22(H22), C27(H27),
 C28(H28)
2.b Idealised Me refined as rotating group:
 C1(H1A,H1B,H1C), C17(H17A,H17B,H17C), C18(H18A,H18B,H18C), C19(H19A,H19B,
 H19C), C24(H24A,H24B,H24C), C25(H25A,H25B,H25C), C26(H26A,H26B,H26C)
;
_olex2_submission_special_instructions 'No special instructions were received'

loop_
_space_group_symop_operation_xyz
'x, y, z'
'-x, y+1/2, -z+1/2'
'-x, -y, -z'
'x, -y-1/2, z-1/2'

loop_
_atom_site_label
_atom_site_type_symbol
_atom_site_fract_x
_atom_site_fract_y
_atom_site_fract_z
_atom_site_U_iso_or_equiv
_atom_site_adp_type
_atom_site_occupancy
_atom_site_site_symmetry_order
_atom_site_calc_flag
_atom_site_refinement_flags_posn
_atom_site_refinement_flags_adp
_atom_site_refinement_flags_occupancy
_atom_site_disorder_assembly
_atom_site_disorder_group
F1 F 0.35070(5) 0.54259(4) 0.16382(5) 0.02426(14) Uani 1 1 d . . . . .
F2 F 0.30560(5) 0.45808(4) 0.29542(5) 0.02278(14) Uani 1 1 d . . . . .
N1 N 0.56975(6) 0.55262(5) 0.40717(7) 0.01496(16) Uani 1 1 d . . . . .
N2 N 0.35756(6) 0.61281(5) 0.34483(7) 0.01528(16) Uani 1 1 d . . . . .
N3 N 0.53694(6) 0.42452(5) 0.31456(7) 0.01649(16) Uani 1 1 d . . . . .
C1 C -0.05022(9) 0.86327(8) 0.23444(10) 0.0294(2) Uani 1 1 d . . . . .
H1A H -0.105589 0.903531 0.239938 0.044 Uiso 1 1 calc R U . . .
H1B H -0.079776 0.804687 0.203694 0.044 Uiso 1 1 calc R U . . .
H1C H -0.015659 0.890101 0.183329 0.044 Uiso 1 1 calc R U . . .
C2 C 0.02879(7) 0.84990(7) 0.35420(9) 0.0207(2) Uani 1 1 d . . . . .
C3 C 0.11611(7) 0.78632(6) 0.34870(8) 0.01745(18) Uani 1 1 d . . . . .
C4 C 0.21960(7) 0.80444(6) 0.40820(8) 0.01609(18) Uani 1 1 d . . . . .
H4 H 0.238091 0.858116 0.452354 0.019 Uiso 1 1 calc R U . . .
C5 C 0.29625(7) 0.74315(6) 0.40261(8) 0.01462(17) Uani 1 1 d . . . . .
C6 C 0.40783(7) 0.74224(6) 0.45242(8) 0.01414(17) Uani 1 1 d . . . . .
C7 C 0.44007(7) 0.66112(6) 0.41410(7) 0.01425(17) Uani 1 1 d . . . . .
C8 C 0.54481(7) 0.63787(6) 0.44643(8) 0.01441(17) Uani 1 1 d . . . . .
C9 C 0.66606(7) 0.50911(6) 0.42640(8) 0.01599(18) Uani 1 1 d . . . . .
C10 C 0.64346(7) 0.42754(6) 0.36631(8) 0.01653(18) Uani 1 1 d . . . . .
C11 C 0.71937(8) 0.36589(7) 0.36158(8) 0.02034(19) Uani 1 1 d . . . . .
H11 H 0.702359 0.310713 0.320410 0.024 Uiso 1 1 calc R U . . .
C12 C 0.82050(8) 0.38912(7) 0.41975(9) 0.0223(2) Uani 1 1 d . . . . .
H12 H 0.874860 0.349468 0.418052 0.027 Uiso 1 1 calc R U . . .
C13 C 0.49321(7) 0.49977(6) 0.33782(8) 0.01546(17) Uani 1 1 d . . . . .
C14 C 0.61630(7) 0.69851(6) 0.51293(8) 0.01558(17) Uani 1 1 d . . . . .
H14 H 0.687736 0.683399 0.535632 0.019 Uiso 1 1 calc R U . . .
C15 C 0.58632(7) 0.78223(6) 0.54809(8) 0.01533(17) Uani 1 1 d . . . . .
C16 C 0.67176(7) 0.84662(6) 0.61729(8) 0.01771(18) Uani 1 1 d . . . . .
C17 C 0.75809(8) 0.85341(7) 0.56162(10) 0.0237(2) Uani 1 1 d . . . . .
H17A H 0.786800 0.793194 0.557904 0.036 Uiso 1 1 calc R U . . .
H17B H 0.812946 0.893380 0.607595 0.036 Uiso 1 1 calc R U . . .
H17C H 0.729521 0.877969 0.483929 0.036 Uiso 1 1 calc R U . . .
C18 C 0.63036(8) 0.94251(7) 0.62200(10) 0.0241(2) Uani 1 1 d . . . . .
H18A H 0.600622 0.965948 0.543866 0.036 Uiso 1 1 calc R U . . .
H18B H 0.687173 0.981828 0.665348 0.036 Uiso 1 1 calc R U . . .
H18C H 0.576865 0.940992 0.659779 0.036 Uiso 1 1 calc R U . . .
C19 C 0.71771(8) 0.81020(7) 0.74021(9) 0.0247(2) Uani 1 1 d . . . . .
H19A H 0.664211 0.810117 0.778023 0.037 Uiso 1 1 calc R U . . .
H19B H 0.775345 0.848830 0.783241 0.037 Uiso 1 1 calc R U . . .
H19C H 0.742832 0.748434 0.737660 0.037 Uiso 1 1 calc R U . . .
C20 C 0.48139(7) 0.80278(6) 0.51989(8) 0.01524(17) Uani 1 1 d . . . . .
H20 H 0.459815 0.857355 0.546122 0.018 Uiso 1 1 calc R U . . .
C21 C 0.09171(7) 0.70531(7) 0.28420(8) 0.01952(19) Uani 1 1 d . . . . .
H21 H 0.021114 0.692571 0.244245 0.023 Uiso 1 1 calc R U . . .
C22 C 0.16604(7) 0.64391(6) 0.27674(8) 0.01844(19) Uani 1 1 d . . . . .
H22 H 0.147438 0.590494 0.232077 0.022 Uiso 1 1 calc R U . . .
C23 C 0.26927(7) 0.66323(6) 0.33715(8) 0.01520(17) Uani 1 1 d . . . . .
C24 C 0.07005(9) 0.94329(8) 0.39901(15) 0.0419(3) Uani 1 1 d . . . . .
H24A H 0.011982 0.983249 0.396484 0.063 Uiso 1 1 calc R U . . .
H24B H 0.108738 0.968459 0.351011 0.063 Uiso 1 1 calc R U . . .
H24C H 0.115909 0.938082 0.478280 0.063 Uiso 1 1 calc R U . . .
C25 C -0.02640(9) 0.80899(9) 0.43383(11) 0.0340(3) Uani 1 1 d . . . . .
H25A H 0.022362 0.804390 0.511739 0.051 Uiso 1 1 calc R U . . .
H25B H -0.052237 0.748673 0.406218 0.051 Uiso 1 1 calc R U . . .
H25C H -0.084574 0.847761 0.434404 0.051 Uiso 1 1 calc R U . . .
C26 C 0.48181(8) 0.35091(7) 0.24132(9) 0.0224(2) Uani 1 1 d . . . . .
H26A H 0.407116 0.358881 0.225196 0.034 Uiso 1 1 calc R U . . .
H26B H 0.503240 0.293096 0.280503 0.034 Uiso 1 1 calc R U . . .
H26C H 0.498102 0.351368 0.169137 0.034 Uiso 1 1 calc R U . . .
C27 C 0.76834(7) 0.53149(7) 0.48623(9) 0.01956(19) Uani 1 1 d . . . . .
H27 H 0.785340 0.586174 0.528497 0.023 Uiso 1 1 calc R U . . .
C28 C 0.84441(8) 0.47043(7) 0.48145(9) 0.0224(2) Uani 1 1 d . . . . .
H28 H 0.914813 0.484115 0.521162 0.027 Uiso 1 1 calc R U . . .
B1 B 0.37051(8) 0.52756(7) 0.28194(9) 0.0164(2) Uani 1 1 d . . . . .

loop_
_atom_site_aniso_label
_atom_site_aniso_U_11
_atom_site_aniso_U_22
_atom_site_aniso_U_33
_atom_site_aniso_U_23
_atom_site_aniso_U_13
_atom_site_aniso_U_12
F1 0.0270(3) 0.0288(3) 0.0152(3) -0.0024(2) 0.0043(2) 0.0028(2)
F2 0.0197(3) 0.0172(3) 0.0322(3) -0.0045(2) 0.0093(2) -0.0049(2)
N1 0.0144(4) 0.0146(4) 0.0163(4) -0.0015(3) 0.0056(3) 0.0006(3)
N2 0.0128(3) 0.0155(4) 0.0169(4) -0.0015(3) 0.0038(3) -0.0006(3)
N3 0.0196(4) 0.0146(4) 0.0165(4) -0.0016(3) 0.0074(3) 0.0001(3)
C1 0.0222(5) 0.0353(6) 0.0284(5) 0.0050(4) 0.0045(4) 0.0110(4)
C2 0.0138(4) 0.0213(5) 0.0260(5) -0.0012(4) 0.0048(4) 0.0025(3)
C3 0.0138(4) 0.0179(4) 0.0203(4) 0.0018(3) 0.0049(3) 0.0009(3)
C4 0.0144(4) 0.0162(4) 0.0177(4) -0.0001(3) 0.0052(3) -0.0001(3)
C5 0.0134(4) 0.0157(4) 0.0148(4) 0.0007(3) 0.0044(3) -0.0011(3)
C6 0.0135(4) 0.0145(4) 0.0149(4) 0.0005(3) 0.0053(3) 0.0003(3)
C7 0.0143(4) 0.0142(4) 0.0144(4) -0.0004(3) 0.0047(3) -0.0013(3)
C8 0.0152(4) 0.0138(4) 0.0154(4) -0.0009(3) 0.0064(3) 0.0009(3)
C9 0.0173(4) 0.0163(4) 0.0163(4) 0.0013(3) 0.0080(3) 0.0032(3)
C10 0.0198(4) 0.0165(4) 0.0150(4) 0.0016(3) 0.0080(3) 0.0011(3)
C11 0.0272(5) 0.0170(4) 0.0198(4) 0.0006(3) 0.0116(4) 0.0042(4)
C12 0.0240(5) 0.0222(5) 0.0242(5) 0.0031(4) 0.0126(4) 0.0080(4)
C13 0.0191(4) 0.0140(4) 0.0146(4) -0.0009(3) 0.0072(3) -0.0012(3)
C14 0.0134(4) 0.0166(4) 0.0168(4) -0.0013(3) 0.0048(3) 0.0001(3)
C15 0.0144(4) 0.0159(4) 0.0155(4) -0.0014(3) 0.0043(3) -0.0011(3)
C16 0.0146(4) 0.0166(4) 0.0208(4) -0.0044(3) 0.0041(3) -0.0013(3)
C17 0.0183(4) 0.0217(5) 0.0328(5) -0.0060(4) 0.0104(4) -0.0043(4)
C18 0.0201(5) 0.0176(5) 0.0323(5) -0.0081(4) 0.0052(4) -0.0015(3)
C19 0.0229(5) 0.0259(5) 0.0212(5) -0.0046(4) 0.0010(4) -0.0033(4)
C20 0.0152(4) 0.0147(4) 0.0162(4) -0.0017(3) 0.0054(3) 0.0001(3)
C21 0.0137(4) 0.0203(5) 0.0223(5) 0.0000(4) 0.0024(3) -0.0011(3)
C22 0.0161(4) 0.0174(4) 0.0200(4) -0.0019(3) 0.0031(3) -0.0020(3)
C23 0.0149(4) 0.0149(4) 0.0160(4) 0.0009(3) 0.0051(3) 0.0001(3)
C24 0.0195(5) 0.0261(6) 0.0730(10) -0.0171(6) 0.0047(6) 0.0049(4)
C25 0.0280(6) 0.0449(7) 0.0344(6) 0.0073(5) 0.0172(5) 0.0119(5)
C26 0.0267(5) 0.0173(4) 0.0230(5) -0.0066(4) 0.0078(4) -0.0019(4)
C27 0.0177(4) 0.0195(4) 0.0220(5) -0.0013(4) 0.0070(4) 0.0018(3)
C28 0.0177(4) 0.0242(5) 0.0260(5) 0.0014(4) 0.0079(4) 0.0042(4)
B1 0.0166(5) 0.0151(5) 0.0170(5) -0.0022(4) 0.0048(4) -0.0015(4)

loop_
_atom_type_symbol
_atom_type_description
_atom_type_scat_dispersion_real
_atom_type_scat_dispersion_imag
_atom_type_scat_source
C C 0.0137 0.0067 'International Tables Vol C Tables 4.2.6.8 and 6.1.1.4'
H H 0.0000 0.0000 'International Tables Vol C Tables 4.2.6.8 and 6.1.1.4'
N N 0.0241 0.0134 'International Tables Vol C Tables 4.2.6.8 and 6.1.1.4'
B B 0.0070 0.0029 'International Tables Vol C Tables 4.2.6.8 and 6.1.1.4'
F F 0.0583 0.0400 'International Tables Vol C Tables 4.2.6.8 and 6.1.1.4'

loop_
_geom_angle_atom_site_label_1
_geom_angle_atom_site_label_2
_geom_angle_atom_site_label_3
_geom_angle
_geom_angle_site_symmetry_1
_geom_angle_site_symmetry_3
_geom_angle_publ_flag
C9 N1 C8 130.77(8) . . ?
C13 N1 C8 120.04(8) . . ?
C13 N1 C9 109.18(8) . . ?
C7 N2 C23 106.38(7) . . ?
C7 N2 B1 122.90(8) . . ?
C23 N2 B1 130.33(8) . . ?
C10 N3 C26 124.43(8) . . ?
C13 N3 C10 110.31(8) . . ?
C13 N3 C26 125.22(8) . . ?
H1A C1 H1B 109.5 . . ?
H1A C1 H1C 109.5 . . ?
H1B C1 H1C 109.5 . . ?
C2 C1 H1A 109.5 . . ?
C2 C1 H1B 109.5 . . ?
C2 C1 H1C 109.5 . . ?
C3 C2 C1 110.76(8) . . ?
C24 C2 C1 107.17(10) . . ?
C24 C2 C3 111.64(8) . . ?
C24 C2 C25 109.01(10) . . ?
C25 C2 C1 109.02(9) . . ?
C25 C2 C3 109.18(8) . . ?
C4 C3 C2 121.88(9) . . ?
C4 C3 C21 118.41(8) . . ?
C21 C3 C2 119.69(8) . . ?
C3 C4 H4 120.2 . . ?
C3 C4 C5 119.68(8) . . ?
C5 C4 H4 120.2 . . ?
C4 C5 C6 133.15(8) . . ?
C4 C5 C23 120.44(8) . . ?
C23 C5 C6 106.41(8) . . ?
C7 C6 C5 105.23(8) . . ?
C20 C6 C5 134.57(8) . . ?
C20 C6 C7 120.12(8) . . ?
N2 C7 C6 111.70(8) . . ?
N2 C7 C8 127.47(8) . . ?
C8 C7 C6 120.83(8) . . ?
C7 C8 N1 116.83(8) . . ?
C14 C8 N1 124.99(8) . . ?
C14 C8 C7 118.17(8) . . ?
C10 C9 N1 105.53(8) . . ?
C27 C9 N1 134.44(9) . . ?
C27 C9 C10 120.02(9) . . ?
N3 C10 C9 107.06(8) . . ?
N3 C10 C11 129.88(9) . . ?
C11 C10 C9 123.04(9) . . ?
C10 C11 H11 121.7 . . ?
C12 C11 C10 116.57(9) . . ?
C12 C11 H11 121.7 . . ?
C11 C12 H12 119.5 . . ?
C11 C12 C28 121.09(9) . . ?
C28 C12 H12 119.5 . . ?
N1 C13 B1 126.27(8) . . ?
N3 C13 N1 107.90(8) . . ?
N3 C13 B1 125.57(8) . . ?
C8 C14 H14 119.0 . . ?
C8 C14 C15 122.08(8) . . ?
C15 C14 H14 119.0 . . ?
C14 C15 C16 118.13(8) . . ?
C20 C15 C14 119.19(8) . . ?
C20 C15 C16 122.69(8) . . ?
C15 C16 C17 110.23(8) . . ?
C15 C16 C19 109.15(8) . . ?
C18 C16 C15 111.82(8) . . ?
C18 C16 C17 107.31(8) . . ?
C18 C16 C19 109.11(8) . . ?
C19 C16 C17 109.17(8) . . ?
C16 C17 H17A 109.5 . . ?
C16 C17 H17B 109.5 . . ?
C16 C17 H17C 109.5 . . ?
H17A C17 H17B 109.5 . . ?
H17A C17 H17C 109.5 . . ?
H17B C17 H17C 109.5 . . ?
C16 C18 H18A 109.5 . . ?
C16 C18 H18B 109.5 . . ?
C16 C18 H18C 109.5 . . ?
H18A C18 H18B 109.5 . . ?
H18A C18 H18C 109.5 . . ?
H18B C18 H18C 109.5 . . ?
C16 C19 H19A 109.5 . . ?
C16 C19 H19B 109.5 . . ?
C16 C19 H19C 109.5 . . ?
H19A C19 H19B 109.5 . . ?
H19A C19 H19C 109.5 . . ?
H19B C19 H19C 109.5 . . ?
C6 C20 H20 120.3 . . ?
C15 C20 C6 119.47(8) . . ?
C15 C20 H20 120.3 . . ?
C3 C21 H21 118.5 . . ?
C22 C21 C3 123.03(9) . . ?
C22 C21 H21 118.5 . . ?
C21 C22 H22 121.2 . . ?
C21 C22 C23 117.68(9) . . ?
C23 C22 H22 121.2 . . ?
N2 C23 C5 110.28(8) . . ?
N2 C23 C22 128.96(9) . . ?
C22 C23 C5 120.76(8) . . ?
C2 C24 H24A 109.5 . . ?
C2 C24 H24B 109.5 . . ?
C2 C24 H24C 109.5 . . ?
H24A C24 H24B 109.5 . . ?
H24A C24 H24C 109.5 . . ?
H24B C24 H24C 109.5 . . ?
C2 C25 H25A 109.5 . . ?
C2 C25 H25B 109.5 . . ?
C2 C25 H25C 109.5 . . ?
H25A C25 H25B 109.5 . . ?
H25A C25 H25C 109.5 . . ?
H25B C25 H25C 109.5 . . ?
N3 C26 H26A 109.5 . . ?
N3 C26 H26B 109.5 . . ?
N3 C26 H26C 109.5 . . ?
H26A C26 H26B 109.5 . . ?
H26A C26 H26C 109.5 . . ?
H26B C26 H26C 109.5 . . ?
C9 C27 H27 121.4 . . ?
C28 C27 C9 117.19(9) . . ?
C28 C27 H27 121.4 . . ?
C12 C28 H28 119.0 . . ?
C27 C28 C12 122.08(9) . . ?
C27 C28 H28 119.0 . . ?
F1 B1 N2 112.22(8) . . ?
F1 B1 C13 107.96(8) . . ?
F2 B1 F1 108.40(8) . . ?
F2 B1 N2 111.78(8) . . ?
F2 B1 C13 111.28(8) . . ?
N2 B1 C13 105.14(7) . . ?

loop_
_geom_bond_atom_site_label_1
_geom_bond_atom_site_label_2
_geom_bond_distance
_geom_bond_site_symmetry_2
_geom_bond_publ_flag
F1 B1 1.4078(12) . ?
F2 B1 1.3995(12) . ?
N1 C8 1.4294(11) . ?
N1 C9 1.4123(11) . ?
N1 C13 1.3650(12) . ?
N2 C7 1.3762(11) . ?
N2 C23 1.3927(11) . ?
N2 B1 1.5187(12) . ?
N3 C10 1.3883(12) . ?
N3 C13 1.3356(12) . ?
N3 C26 1.4607(12) . ?
C1 H1A 0.9800 . ?
C1 H1B 0.9800 . ?
C1 H1C 0.9800 . ?
C1 C2 1.5368(15) . ?
C2 C3 1.5346(13) . ?
C2 C24 1.5278(15) . ?
C2 C25 1.5341(16) . ?
C3 C4 1.3932(13) . ?
C3 C21 1.4177(13) . ?
C4 H4 0.9500 . ?
C4 C5 1.4009(12) . ?
C5 C6 1.4477(12) . ?
C5 C23 1.4122(12) . ?
C6 C7 1.4094(12) . ?
C6 C20 1.4032(12) . ?
C7 C8 1.3973(12) . ?
C8 C14 1.3851(12) . ?
C9 C10 1.3978(13) . ?
C9 C27 1.3940(13) . ?
C10 C11 1.3936(13) . ?
C11 H11 0.9500 . ?
C11 C12 1.3796(15) . ?
C12 H12 0.9500 . ?
C12 C28 1.4047(15) . ?
C13 B1 1.6455(14) . ?
C14 H14 0.9500 . ?
C14 C15 1.4142(12) . ?
C15 C16 1.5361(12) . ?
C15 C20 1.3933(12) . ?
C16 C17 1.5389(14) . ?
C16 C18 1.5350(13) . ?
C16 C19 1.5383(14) . ?
C17 H17A 0.9800 . ?
C17 H17B 0.9800 . ?
C17 H17C 0.9800 . ?
C18 H18A 0.9800 . ?
C18 H18B 0.9800 . ?
C18 H18C 0.9800 . ?
C19 H19A 0.9800 . ?
C19 H19B 0.9800 . ?
C19 H19C 0.9800 . ?
C20 H20 0.9500 . ?
C21 H21 0.9500 . ?
C21 C22 1.3846(13) . ?
C22 H22 0.9500 . ?
C22 C23 1.3963(12) . ?
C24 H24A 0.9800 . ?
C24 H24B 0.9800 . ?
C24 H24C 0.9800 . ?
C25 H25A 0.9800 . ?
C25 H25B 0.9800 . ?
C25 H25C 0.9800 . ?
C26 H26A 0.9800 . ?
C26 H26B 0.9800 . ?
C26 H26C 0.9800 . ?
C27 H27 0.9500 . ?
C27 C28 1.3898(13) . ?
C28 H28 0.9500 . ?

loop_
_geom_torsion_atom_site_label_1
_geom_torsion_atom_site_label_2
_geom_torsion_atom_site_label_3
_geom_torsion_atom_site_label_4
_geom_torsion
_geom_torsion_site_symmetry_1
_geom_torsion_site_symmetry_2
_geom_torsion_site_symmetry_3
_geom_torsion_site_symmetry_4
_geom_torsion_publ_flag
N1 C8 C14 C15 179.47(8) . . . . ?
N1 C9 C10 N3 -0.22(10) . . . . ?
N1 C9 C10 C11 178.22(8) . . . . ?
N1 C9 C27 C28 -177.63(10) . . . . ?
N1 C13 B1 F1 107.50(10) . . . . ?
N1 C13 B1 F2 -133.66(9) . . . . ?
N1 C13 B1 N2 -12.47(12) . . . . ?
N2 C7 C8 N1 -2.63(14) . . . . ?
N2 C7 C8 C14 177.04(9) . . . . ?
N3 C10 C11 C12 177.88(9) . . . . ?
N3 C13 B1 F1 -65.97(11) . . . . ?
N3 C13 B1 F2 52.87(12) . . . . ?
N3 C13 B1 N2 174.06(8) . . . . ?
C1 C2 C3 C4 136.55(10) . . . . ?
C1 C2 C3 C21 -45.27(13) . . . . ?
C2 C3 C4 C5 178.46(9) . . . . ?
C2 C3 C21 C22 -178.89(9) . . . . ?
C3 C4 C5 C6 179.57(9) . . . . ?
C3 C4 C5 C23 -0.02(13) . . . . ?
C3 C21 C22 C23 0.77(15) . . . . ?
C4 C3 C21 C22 -0.65(15) . . . . ?
C4 C5 C6 C7 179.85(10) . . . . ?
C4 C5 C6 C20 -3.39(18) . . . . ?
C4 C5 C23 N2 -179.67(8) . . . . ?
C4 C5 C23 C22 0.14(14) . . . . ?
C5 C6 C7 N2 0.24(10) . . . . ?
C5 C6 C7 C8 -179.91(8) . . . . ?
C5 C6 C20 C15 -176.08(9) . . . . ?
C6 C5 C23 N2 0.65(10) . . . . ?
C6 C5 C23 C22 -179.54(8) . . . . ?
C6 C7 C8 N1 177.54(8) . . . . ?
C6 C7 C8 C14 -2.79(13) . . . . ?
C7 N2 C23 C5 -0.50(10) . . . . ?
C7 N2 C23 C22 179.71(9) . . . . ?
C7 N2 B1 F1 -105.16(10) . . . . ?
C7 N2 B1 F2 132.80(9) . . . . ?
C7 N2 B1 C13 11.94(11) . . . . ?
C7 C6 C20 C15 0.31(13) . . . . ?
C7 C8 C14 C15 -0.17(14) . . . . ?
C8 N1 C9 C10 -179.67(9) . . . . ?
C8 N1 C9 C27 -1.00(17) . . . . ?
C8 N1 C13 N3 -179.63(7) . . . . ?
C8 N1 C13 B1 5.95(13) . . . . ?
C8 C14 C15 C16 -177.38(8) . . . . ?
C8 C14 C15 C20 3.18(14) . . . . ?
C9 N1 C8 C7 -178.51(9) . . . . ?
C9 N1 C8 C14 1.85(15) . . . . ?
C9 N1 C13 N3 1.14(10) . . . . ?
C9 N1 C13 B1 -173.28(8) . . . . ?
C9 C10 C11 C12 -0.18(14) . . . . ?
C9 C27 C28 C12 -0.28(15) . . . . ?
C10 N3 C13 N1 -1.30(10) . . . . ?
C10 N3 C13 B1 173.18(8) . . . . ?
C10 C9 C27 C28 0.89(14) . . . . ?
C10 C11 C12 C28 0.80(14) . . . . ?
C11 C12 C28 C27 -0.59(16) . . . . ?
C13 N1 C8 C7 2.45(12) . . . . ?
C13 N1 C8 C14 -177.19(9) . . . . ?
C13 N1 C9 C10 -0.55(10) . . . . ?
C13 N1 C9 C27 178.12(10) . . . . ?
C13 N3 C10 C9 0.95(10) . . . . ?
C13 N3 C10 C11 -177.35(9) . . . . ?
C14 C15 C16 C17 45.84(11) . . . . ?
C14 C15 C16 C18 165.13(9) . . . . ?
C14 C15 C16 C19 -74.06(11) . . . . ?
C14 C15 C20 C6 -3.18(13) . . . . ?
C16 C15 C20 C6 177.41(8) . . . . ?
C20 C6 C7 N2 -177.10(8) . . . . ?
C20 C6 C7 C8 2.76(13) . . . . ?
C20 C15 C16 C17 -134.73(9) . . . . ?
C20 C15 C16 C18 -15.45(13) . . . . ?
C20 C15 C16 C19 105.36(10) . . . . ?
C21 C3 C4 C5 0.26(14) . . . . ?
C21 C22 C23 N2 179.27(9) . . . . ?
C21 C22 C23 C5 -0.50(14) . . . . ?
C23 N2 C7 C6 0.15(10) . . . . ?
C23 N2 C7 C8 -179.69(9) . . . . ?
C23 N2 B1 F1 66.68(12) . . . . ?
C23 N2 B1 F2 -55.36(13) . . . . ?
C23 N2 B1 C13 -176.22(8) . . . . ?
C23 C5 C6 C7 -0.53(10) . . . . ?
C23 C5 C6 C20 176.24(10) . . . . ?
C24 C2 C3 C4 17.21(14) . . . . ?
C24 C2 C3 C21 -164.62(11) . . . . ?
C25 C2 C3 C4 -103.39(11) . . . . ?
C25 C2 C3 C21 74.78(12) . . . . ?
C26 N3 C10 C9 178.58(8) . . . . ?
C26 N3 C10 C11 0.28(15) . . . . ?
C26 N3 C13 N1 -178.91(8) . . . . ?
C26 N3 C13 B1 -4.43(14) . . . . ?
C27 C9 C10 N3 -179.13(8) . . . . ?
C27 C9 C10 C11 -0.68(14) . . . . ?
B1 N2 C7 C6 173.68(8) . . . . ?
B1 N2 C7 C8 -6.16(14) . . . . ?
B1 N2 C23 C5 -173.37(9) . . . . ?
B1 N2 C23 C22 6.84(16) . . . . ?
